data_4303813
loop_
_publ_author_name
'T. K. Prasad'
'M. V. Rajasekharan'

_publ_contact_author_address
;School of Chemistry,
University of Hyderabad,
Hyderabad-500046,
India.
;
_publ_contact_author_email mvrsc@uohyd.ernet.in
_publ_contact_author_fax +91-40-2301-2460
_publ_contact_author_name 'Rajasekharan, M. V.'
_publ_contact_author_phone +91-40-2313-4857
_publ_section_title
;
Cerium(IV)-Lanthanide(III)-Pyridine-2,6-dicarboxylic Acid System:
Coordination Salts, Chains, and Rings
;
_journal_name_full 'Inorganic Chemistry'
_journal_page_first 11543
_journal_page_last 11550
_journal_paper_doi 10.1021/ic901066v
_journal_volume 48
_journal_year 2009
_chemical_formula_moiety 'C84 H56 Ce4 N12 Nd2 O58, 34(H2 O)'
_chemical_formula_sum 'C84 H126 Ce4 N12 Nd2 O92'
_chemical_formula_weight 3624.91
_chemical_name_systematic
;
 ?
;
_space_group_IT_number 2
_symmetry_cell_setting triclinic
_symmetry_space_group_name_Hall '-P 1'
_symmetry_space_group_name_H-M 'P -1'
_atom_sites_solution_hydrogens geom
_atom_sites_solution_primary direct
_atom_sites_solution_secondary difmap
_audit_creation_method SHELXL-97
_cell_angle_alpha 115.6520(10)
_cell_angle_beta 113.9320(10)
_cell_angle_gamma 91.8990(10)
_cell_formula_units_Z 1
_cell_length_a 14.3621(12)
_cell_length_b 16.2103(13)
_cell_length_c 17.1486(14)
_cell_measurement_reflns_used 7598
_cell_measurement_temperature 100(2)
_cell_measurement_theta_max 26.03
_cell_measurement_theta_min 2.41
_cell_volume 3182.2(5)
_computing_cell_refinement 'Bruker SMART'
_computing_data_collection 'Bruker SMART'
_computing_data_reduction 'Bruker SAINT'
_computing_molecular_graphics 'ORTEP-III (Burnett & Johnson, 1996)'
_computing_publication_material 'SHELXL-97 (Sheldrick, 1997)'
_computing_structure_refinement 'SHELXL-97 (Sheldrick, 1997)'
_computing_structure_solution 'SHELXS-97 (Sheldrick, 1997)'
_diffrn_ambient_temperature 100(2)
_diffrn_measured_fraction_theta_full 0.995
_diffrn_measured_fraction_theta_max 0.989
_diffrn_measurement_device_type 'CCD area detector'
_diffrn_measurement_method 'phi and omega scans'
_diffrn_radiation_monochromator graphite
_diffrn_radiation_source 'fine-focus sealed tube'
_diffrn_radiation_type MoK\a
_diffrn_radiation_wavelength 0.71073
_diffrn_reflns_av_R_equivalents 0.0574
_diffrn_reflns_av_sigmaI/netI 0.0543
_diffrn_reflns_limit_h_max 17
_diffrn_reflns_limit_h_min -17
_diffrn_reflns_limit_k_max 20
_diffrn_reflns_limit_k_min -19
_diffrn_reflns_limit_l_max 21
_diffrn_reflns_limit_l_min -21
_diffrn_reflns_number 32944
_diffrn_reflns_theta_full 25.00
_diffrn_reflns_theta_max 26.03
_diffrn_reflns_theta_min 1.48
_exptl_absorpt_coefficient_mu 2.328
_exptl_absorpt_correction_T_max 0.572
_exptl_absorpt_correction_T_min 0.413
_exptl_absorpt_correction_type multi-scan
_exptl_absorpt_process_details sadabs
_exptl_crystal_colour yellow
_exptl_crystal_density_diffrn 1.891
_exptl_crystal_density_method 'not measured'
_exptl_crystal_description rhombus
_exptl_crystal_F_000 1800
_exptl_crystal_size_max 0.28
_exptl_crystal_size_mid 0.26
_exptl_crystal_size_min 0.24
_refine_diff_density_max 5.971
_refine_diff_density_min -1.636
_refine_diff_density_rms 0.211
_refine_ls_extinction_method none
_refine_ls_goodness_of_fit_ref 1.164
_refine_ls_hydrogen_treatment constr
_refine_ls_matrix_type full
_refine_ls_number_parameters 874
_refine_ls_number_reflns 12413
_refine_ls_number_restraints 0
_refine_ls_restrained_S_all 1.164
_refine_ls_R_factor_all 0.0652
_refine_ls_R_factor_gt 0.0596
_refine_ls_shift/su_max 0.001
_refine_ls_shift/su_mean 0.000
_refine_ls_structure_factor_coef Fsqd
_refine_ls_weighting_details 'calc w=1/[\s^2^(Fo^2^)+(0.0596P)^2^+33.5138P] where P=(Fo^2^+2Fc^2^)/3'
_refine_ls_weighting_scheme calc
_refine_ls_wR_factor_gt 0.1491
_refine_ls_wR_factor_ref 0.1522
_reflns_number_gt 11325
_reflns_number_total 12413
_reflns_threshold_expression >2sigma(I)
_cod_data_source_file ic901066v_si_002_14.cif
_cod_data_source_block 13
_cod_database_code 4303813

loop_
_symmetry_equiv_pos_as_xyz
'x, y, z'
'-x, -y, -z'

loop_
_atom_site_label
_atom_site_type_symbol
_atom_site_fract_x
_atom_site_fract_y
_atom_site_fract_z
_atom_site_U_iso_or_equiv
_atom_site_adp_type
_atom_site_occupancy
_atom_site_symmetry_multiplicity
_atom_site_calc_flag
_atom_site_refinement_flags
_atom_site_disorder_assembly
_atom_site_disorder_group
Ce1 Ce 0.50950(3) 0.37239(3) 0.18648(3) 0.01108(11) Uani 1 1 d . . .
Ce2 Ce 0.15788(3) 0.76850(3) 0.37605(3) 0.01195(11) Uani 1 1 d . . .
Nd Nd 0.37317(3) 0.75130(3) 0.13998(3) 0.01236(11) Uani 1 1 d . . .
C11 C 0.7482(6) 0.5253(5) 0.3529(5) 0.0138(15) Uani 1 1 d . . .
C12 C 0.8502(6) 0.5759(5) 0.3930(6) 0.0169(15) Uani 1 1 d . . .
H12 H 0.8853 0.6237 0.4597 0.020 Uiso 1 1 calc R . .
C13 C 0.9013(6) 0.5575(6) 0.3374(6) 0.0217(17) Uani 1 1 d . . .
H13 H 0.9717 0.5917 0.3649 0.026 Uiso 1 1 calc R . .
C14 C 0.8472(6) 0.4871(6) 0.2386(6) 0.0178(16) Uani 1 1 d . . .
H14 H 0.8804 0.4720 0.1979 0.021 Uiso 1 1 calc R . .
C15 C 0.7441(6) 0.4401(5) 0.2020(5) 0.0153(15) Uani 1 1 d . . .
C16 C 0.6740(6) 0.3682(5) 0.0978(5) 0.0140(15) Uani 1 1 d . . .
C17 C 0.6826(6) 0.5384(5) 0.4049(6) 0.0158(15) Uani 1 1 d . . .
C21 C 0.3671(6) 0.4456(5) 0.0258(5) 0.0132(14) Uani 1 1 d . . .
C22 C 0.2970(6) 0.4444(5) -0.0585(6) 0.0175(16) Uani 1 1 d . . .
H22 H 0.2928 0.5015 -0.0614 0.021 Uiso 1 1 calc R . .
C23 C 0.2328(7) 0.3583(5) -0.1389(6) 0.0199(16) Uani 1 1 d . . .
H23 H 0.1843 0.3556 -0.1980 0.024 Uiso 1 1 calc R . .
C24 C 0.2396(6) 0.2758(5) -0.1326(6) 0.0192(16) Uani 1 1 d . . .
H24 H 0.1974 0.2158 -0.1872 0.023 Uiso 1 1 calc R . .
C25 C 0.3105(6) 0.2841(5) -0.0434(5) 0.0154(15) Uani 1 1 d . . .
C26 C 0.3222(6) 0.2016(6) -0.0265(6) 0.0194(16) Uani 1 1 d . . .
C27 C 0.4444(6) 0.5337(5) 0.1157(5) 0.0132(14) Uani 1 1 d . . .
C31 C 0.3805(6) 0.3007(6) 0.2810(6) 0.0187(16) Uani 1 1 d . . .
C32 C 0.3509(7) 0.2553(6) 0.3233(6) 0.0257(18) Uani 1 1 d . . .
H32 H 0.2924 0.2650 0.3359 0.031 Uiso 1 1 calc R . .
C33 C 0.4100(7) 0.1947(6) 0.3469(6) 0.0264(19) Uani 1 1 d . . .
H33 H 0.3916 0.1620 0.3751 0.032 Uiso 1 1 calc R . .
C34 C 0.4952(7) 0.1831(6) 0.3288(6) 0.0249(18) Uani 1 1 d . . .
H34 H 0.5363 0.1425 0.3443 0.030 Uiso 1 1 calc R . .
C35 C 0.5196(6) 0.2319(5) 0.2875(5) 0.0174(16) Uani 1 1 d . . .
C36 C 0.6088(6) 0.2248(5) 0.2617(6) 0.0189(16) Uani 1 1 d . . .
C37 C 0.3211(6) 0.3631(6) 0.2474(6) 0.0209(17) Uani 1 1 d . . .
C41 C 0.3031(6) 0.6373(5) 0.4596(5) 0.0156(15) Uani 1 1 d . . .
C42 C 0.3791(6) 0.5882(6) 0.4800(6) 0.0183(16) Uani 1 1 d . . .
H42 H 0.3793 0.5545 0.5137 0.022 Uiso 1 1 calc R . .
C43 C 0.4547(6) 0.5903(6) 0.4494(6) 0.0206(17) Uani 1 1 d . . .
H43 H 0.5085 0.5583 0.4628 0.025 Uiso 1 1 calc R . .
C44 C 0.4517(6) 0.6389(5) 0.3996(5) 0.0161(15) Uani 1 1 d . . .
H44 H 0.5033 0.6411 0.3787 0.019 Uiso 1 1 calc R . .
C45 C 0.3728(6) 0.6838(5) 0.3808(5) 0.0141(15) Uani 1 1 d . . .
C46 C 0.3524(6) 0.7333(5) 0.3206(5) 0.0137(15) Uani 1 1 d . . .
C47 C 0.2186(6) 0.6443(5) 0.4910(5) 0.0159(15) Uani 1 1 d . . .
C51 C 0.0267(6) 0.8773(5) 0.4998(5) 0.0154(15) Uani 1 1 d . . .
C52 C 0.0032(6) 0.9393(6) 0.5721(6) 0.0199(16) Uani 1 1 d . . .
H52 H -0.0673 0.9356 0.5618 0.024 Uiso 1 1 calc R . .
C53 C 0.0869(7) 1.0065(6) 0.6597(6) 0.0242(18) Uani 1 1 d . . .
H53 H 0.0745 1.0494 0.7113 0.029 Uiso 1 1 calc R . .
C54 C 0.1883(6) 1.0111(6) 0.6718(6) 0.0201(17) Uani 1 1 d . . .
H54 H 0.2460 1.0572 0.7315 0.024 Uiso 1 1 calc R . .
C55 C 0.2049(6) 0.9481(5) 0.5965(5) 0.0146(15) Uani 1 1 d . . .
C56 C 0.3100(6) 0.9447(5) 0.5981(5) 0.0165(15) Uani 1 1 d . . .
C57 C -0.0550(6) 0.7997(5) 0.4008(6) 0.0170(16) Uani 1 1 d . . .
C61 C 0.0030(6) 0.6643(6) 0.1312(5) 0.0192(16) Uani 1 1 d . . .
C62 C -0.0554(6) 0.6523(7) 0.0381(6) 0.0260(19) Uani 1 1 d . . .
H62 H -0.0934 0.5911 -0.0163 0.031 Uiso 1 1 calc R . .
C63 C -0.0574(8) 0.7305(8) 0.0262(7) 0.034(2) Uani 1 1 d . . .
H63 H -0.0954 0.7235 -0.0373 0.040 Uiso 1 1 calc R . .
C64 C -0.0042(7) 0.8193(7) 0.1059(7) 0.031(2) Uani 1 1 d . . .
H64 H -0.0063 0.8742 0.0987 0.038 Uiso 1 1 calc R . .
C65 C 0.0525(6) 0.8261(6) 0.1973(6) 0.0210(17) Uani 1 1 d . . .
C66 C 0.1150(7) 0.9165(6) 0.2907(7) 0.0234(18) Uani 1 1 d . . .
C67 C 0.0119(6) 0.5850(6) 0.1549(6) 0.0207(17) Uani 1 1 d . . .
N11 N 0.6961(5) 0.4598(4) 0.2586(4) 0.0127(12) Uani 1 1 d . . .
N21 N 0.3733(5) 0.3669(4) 0.0324(4) 0.0132(12) Uani 1 1 d . . .
N31 N 0.4629(5) 0.2889(5) 0.2643(5) 0.0171(13) Uani 1 1 d . . .
N41 N 0.3003(5) 0.6822(4) 0.4106(4) 0.0115(12) Uani 1 1 d . . .
N51 N 0.1242(5) 0.8819(4) 0.5123(4) 0.0144(13) Uani 1 1 d . . .
N61 N 0.0550(5) 0.7495(5) 0.2077(5) 0.0164(13) Uani 1 1 d . . .
O11 O 0.5901(4) 0.4804(4) 0.3504(4) 0.0152(11) Uani 1 1 d . . .
O12 O 0.7176(5) 0.5967(4) 0.4912(4) 0.0234(13) Uani 1 1 d . . .
O13 O 0.5787(4) 0.3379(4) 0.0762(4) 0.0153(11) Uani 1 1 d . . .
O14 O 0.7101(4) 0.3438(4) 0.0388(4) 0.0158(11) Uani 1 1 d . . .
O21 O 0.5084(4) 0.5219(4) 0.1860(4) 0.0145(11) Uani 1 1 d . . .
O22 O 0.4439(4) 0.6105(3) 0.1163(4) 0.0141(10) Uani 1 1 d . . .
O23 O 0.3946(4) 0.2223(4) 0.0602(4) 0.0159(11) Uani 1 1 d . . .
O24 O 0.2635(5) 0.1230(4) -0.0916(4) 0.0299(15) Uani 1 1 d . . .
O31 O 0.3597(4) 0.3996(4) 0.2102(4) 0.0164(11) Uani 1 1 d . . .
O32 O 0.2420(5) 0.3764(5) 0.2568(5) 0.0343(16) Uani 1 1 d . . .
O33 O 0.6138(4) 0.2720(4) 0.2188(4) 0.0169(11) Uani 1 1 d . . .
O34 O 0.6700(4) 0.1765(4) 0.2818(4) 0.0221(12) Uani 1 1 d . . .
O41 O 0.1529(4) 0.6888(4) 0.4619(4) 0.0163(11) Uani 1 1 d . . .
O42 O 0.2185(4) 0.6081(4) 0.5417(4) 0.0204(12) Uani 1 1 d . . .
O43 O 0.2786(4) 0.7727(4) 0.3147(4) 0.0159(11) Uani 1 1 d . . .
O44 O 0.4100(4) 0.7307(4) 0.2815(4) 0.0185(11) Uani 1 1 d . . .
O51 O -0.0164(4) 0.7523(4) 0.3437(4) 0.0166(11) Uani 1 1 d . . .
O52 O -0.1478(4) 0.7852(4) 0.3819(4) 0.0263(13) Uani 1 1 d . . .
O53 O 0.3085(4) 0.8781(4) 0.5207(4) 0.0170(11) Uani 1 1 d . . .
O54 O 0.3896(4) 1.0046(4) 0.6706(4) 0.0198(12) Uani 1 1 d . . .
O61 O 0.0815(4) 0.6097(4) 0.2436(4) 0.0175(11) Uani 1 1 d . . .
O62 O -0.0417(5) 0.5043(4) 0.0948(4) 0.0260(13) Uani 1 1 d . . .
O63 O 0.1560(4) 0.9073(4) 0.3679(4) 0.0196(12) Uani 1 1 d . . .
O64 O 0.1230(6) 0.9930(4) 0.2919(5) 0.0320(15) Uani 1 1 d . . .
O71 O 0.5655(4) 0.8043(4) 0.2255(4) 0.0219(12) Uani 1 1 d . . .
H71A H 0.5922 0.8701 0.2619 0.033 Uiso 1 1 d R . .
H71B H 0.6189 0.7845 0.2406 0.033 Uiso 1 1 d R . .
O72 O 0.4212(5) 0.8537(4) 0.0845(4) 0.0237(13) Uani 1 1 d . . .
H72A H 0.3779 0.8449 0.0332 0.036 Uiso 1 1 d R . .
H72B H 0.4599 0.8971 0.0981 0.036 Uiso 1 1 d R . .
O73 O 0.4057(5) 0.9136(4) 0.2709(4) 0.0224(12) Uani 1 1 d . . .
H73A H 0.3953 0.9348 0.3240 0.034 Uiso 1 1 d R . .
H73B H 0.4652 0.9591 0.2996 0.034 Uiso 1 1 d R . .
O74 O 0.2219(4) 0.6269(4) 0.0866(4) 0.0182(11) Uani 1 1 d . . .
H74A H 0.1735 0.5994 0.0321 0.027 Uiso 1 1 d R . .
H74B H 0.2370 0.5902 0.1100 0.027 Uiso 1 1 d R . .
O75 O 0.2195(5) 0.8104(4) 0.0843(5) 0.0258(13) Uani 1 1 d . . .
H75A H 0.2400 0.8648 0.1093 0.039 Uiso 1 1 d R . .
H75B H 0.1783 0.7779 0.0321 0.039 Uiso 1 1 d R . .
O81 O 0.3212(8) 0.1527(9) 0.4835(6) 0.109(5) Uani 1 1 d . . .
H81A H 0.3309 0.1917 0.5407 0.164 Uiso 1 1 d R . .
H81B H 0.2792 0.1876 0.4597 0.164 Uiso 1 1 d R . .
O82 O 0.1354(7) 0.0894(6) 0.2017(6) 0.052(2) Uani 1 1 d . . .
H82A H 0.1099 0.1219 0.2499 0.079 Uiso 1 1 d R . .
H82B H 0.1199 0.0449 0.2204 0.079 Uiso 1 1 d R . .
O83 O 0.3872(6) 0.0446(5) 0.0528(6) 0.053(2) Uani 1 1 d . . .
H83A H 0.4004 0.0988 0.0590 0.080 Uiso 1 1 d R . .
H83B H 0.3602 0.0471 0.0891 0.080 Uiso 1 1 d R . .
O84 O 0.0575(5) 0.4321(6) 0.4001(6) 0.048(2) Uani 1 1 d . . .
H84A H 0.1100 0.4565 0.4503 0.073 Uiso 1 1 d R . .
H84B H 0.0568 0.4248 0.3503 0.073 Uiso 1 1 d R . .
O85 O 0.0669(6) 0.4324(6) 0.2461(6) 0.048(2) Uani 1 1 d . . .
H85A H 0.1098 0.4130 0.2289 0.073 Uiso 1 1 d R . .
H85B H 0.0548 0.4795 0.2401 0.073 Uiso 1 1 d R . .
O86 O 0.1227(5) 0.6693(5) 0.6526(5) 0.0381(16) Uani 1 1 d . . .
H86A H 0.0700 0.6184 0.6239 0.057 Uiso 1 1 d R . .
H86B H 0.1500 0.6446 0.6163 0.057 Uiso 1 1 d R . .
O87 O 0.2780(5) 0.8116(4) 0.8946(4) 0.0274(13) Uani 1 1 d . . .
H87A H 0.2450 0.8360 0.8688 0.041 Uiso 1 1 d R . .
H87B H 0.2839 0.7707 0.8502 0.041 Uiso 1 1 d R . .
O88 O 0.0653(6) 0.8115(6) 0.6723(7) 0.062(3) Uani 1 1 d . . .
H88A H 0.1187 0.7972 0.6678 0.094 Uiso 1 1 d R . .
H88B H 0.0991 0.8541 0.7319 0.094 Uiso 1 1 d R . .
O89 O 0.1711(6) 0.9427(5) 0.8555(6) 0.048(2) Uani 1 1 d . . .
H89A H 0.1403 0.9499 0.8895 0.072 Uiso 1 1 d R . .
H89B H 0.2066 0.9896 0.8695 0.072 Uiso 1 1 d R . .
O90 O 0.0374(12) 0.9023(9) 0.9338(11) 0.185(10) Uani 1 1 d . . .
H90A H -0.0126 0.9046 0.8985 0.277 Uiso 1 1 d R . .
H90B H 0.0478 0.8553 0.9196 0.277 Uiso 1 1 d R . .
O91 O 0.0900(5) 0.7374(5) 0.8875(5) 0.0422(17) Uani 1 1 d . . .
H91A H 0.0492 0.6902 0.8305 0.063 Uiso 1 1 d R . .
H91B H 0.1348 0.7497 0.8801 0.063 Uiso 1 1 d R . .
O92 O 0.2337(4) 0.5209(4) 0.1736(4) 0.0196(12) Uani 1 1 d . . .
H92A H 0.2032 0.5400 0.1998 0.029 Uiso 1 1 d R . .
H92B H 0.2697 0.4698 0.1697 0.029 Uiso 1 1 d R . .
O93 O 0.8615(6) 0.7747(5) 0.6203(6) 0.051(2) Uani 1 1 d . . .
H93A H 0.8397 0.7202 0.5892 0.077 Uiso 1 1 d R . .
H93B H 0.9303 0.7752 0.6424 0.077 Uiso 1 1 d R . .
O94 O 0.6492(4) 0.7109(4) 0.3252(4) 0.0245(13) Uani 1 1 d . . .
H94A H 0.7126 0.7344 0.3429 0.037 Uiso 1 1 d R . .
H94B H 0.6225 0.6500 0.2896 0.037 Uiso 1 1 d R . .
O95 O 0.2356(7) 0.9879(6) 0.0972(6) 0.056(2) Uani 1 1 d . . .
H95A H 0.2017 0.9850 0.0500 0.085 Uiso 1 1 d R . .
H95B H 0.1802 0.9899 0.1104 0.085 Uiso 1 1 d R . .
O96 O 0.5759(5) 0.9936(4) 0.1251(4) 0.0298(14) Uani 1 1 d . . .
H96A H 0.5807 1.0400 0.1217 0.045 Uiso 1 1 d R . .
H96B H 0.5607 0.9599 0.0617 0.045 Uiso 1 1 d R . .
O97 O 0.3964(10) 0.9933(6) 0.4452(7) 0.102(5) Uani 1 1 d . . .
H97A H 0.3294 0.9600 0.4295 0.154 Uiso 1 1 d R . .
H97B H 0.3737 1.0350 0.4580 0.154 Uiso 1 1 d R . .

loop_
_atom_site_aniso_label
_atom_site_aniso_U_11
_atom_site_aniso_U_22
_atom_site_aniso_U_33
_atom_site_aniso_U_23
_atom_site_aniso_U_13
_atom_site_aniso_U_12
Ce1 0.0105(2) 0.0129(2) 0.0101(2) 0.00672(16) 0.00382(16) 0.00195(15)
Ce2 0.0108(2) 0.0132(2) 0.0092(2) 0.00396(16) 0.00406(16) 0.00119(15)
Nd 0.0159(2) 0.0111(2) 0.0121(2) 0.00621(16) 0.00784(16) 0.00246(15)
C11 0.012(3) 0.013(4) 0.016(4) 0.008(3) 0.005(3) 0.002(3)
C12 0.017(4) 0.015(4) 0.017(4) 0.010(3) 0.005(3) 0.001(3)
C13 0.016(4) 0.025(4) 0.030(5) 0.019(4) 0.009(3) 0.005(3)
C14 0.015(4) 0.031(4) 0.026(4) 0.022(4) 0.015(3) 0.011(3)
C15 0.012(3) 0.021(4) 0.015(4) 0.011(3) 0.006(3) 0.005(3)
C16 0.020(4) 0.014(4) 0.016(4) 0.012(3) 0.010(3) 0.007(3)
C17 0.017(4) 0.019(4) 0.018(4) 0.014(3) 0.007(3) 0.006(3)
C21 0.019(4) 0.011(3) 0.013(4) 0.004(3) 0.011(3) 0.005(3)
C22 0.024(4) 0.011(4) 0.017(4) 0.008(3) 0.008(3) 0.007(3)
C23 0.026(4) 0.017(4) 0.011(4) 0.007(3) 0.004(3) 0.005(3)
C24 0.021(4) 0.012(4) 0.018(4) 0.006(3) 0.005(3) 0.001(3)
C25 0.016(4) 0.013(4) 0.014(4) 0.004(3) 0.007(3) 0.003(3)
C26 0.022(4) 0.019(4) 0.022(4) 0.010(3) 0.013(3) 0.006(3)
C27 0.010(3) 0.016(4) 0.013(4) 0.005(3) 0.007(3) 0.001(3)
C31 0.018(4) 0.021(4) 0.018(4) 0.011(3) 0.007(3) 0.005(3)
C32 0.023(4) 0.037(5) 0.028(5) 0.020(4) 0.016(4) 0.009(4)
C33 0.033(5) 0.027(5) 0.027(5) 0.019(4) 0.014(4) 0.005(4)
C34 0.022(4) 0.027(5) 0.030(5) 0.020(4) 0.009(4) 0.008(4)
C35 0.018(4) 0.019(4) 0.011(4) 0.008(3) 0.002(3) 0.004(3)
C36 0.015(4) 0.014(4) 0.017(4) 0.003(3) 0.003(3) -0.003(3)
C37 0.016(4) 0.028(4) 0.022(4) 0.014(4) 0.010(3) 0.010(3)
C41 0.018(4) 0.013(4) 0.011(4) 0.002(3) 0.007(3) 0.000(3)
C42 0.021(4) 0.025(4) 0.017(4) 0.014(3) 0.011(3) 0.010(3)
C43 0.021(4) 0.026(4) 0.023(4) 0.017(4) 0.012(3) 0.012(3)
C44 0.016(4) 0.022(4) 0.014(4) 0.010(3) 0.008(3) 0.003(3)
C45 0.015(4) 0.015(4) 0.005(3) 0.001(3) 0.003(3) -0.004(3)
C46 0.016(4) 0.015(4) 0.005(3) 0.001(3) 0.006(3) -0.002(3)
C47 0.015(4) 0.013(4) 0.013(4) 0.001(3) 0.006(3) -0.001(3)
C51 0.015(4) 0.014(4) 0.014(4) 0.005(3) 0.007(3) 0.000(3)
C52 0.016(4) 0.023(4) 0.019(4) 0.006(3) 0.010(3) 0.006(3)
C53 0.024(4) 0.020(4) 0.018(4) -0.002(3) 0.013(4) 0.001(3)
C54 0.017(4) 0.020(4) 0.009(4) 0.000(3) 0.002(3) 0.000(3)
C55 0.014(4) 0.016(4) 0.008(3) 0.004(3) 0.002(3) -0.001(3)
C56 0.018(4) 0.014(4) 0.014(4) 0.006(3) 0.005(3) 0.000(3)
C57 0.022(4) 0.016(4) 0.014(4) 0.010(3) 0.006(3) 0.005(3)
C61 0.017(4) 0.027(4) 0.009(4) 0.007(3) 0.005(3) 0.002(3)
C62 0.017(4) 0.038(5) 0.015(4) 0.009(4) 0.004(3) 0.005(4)
C63 0.037(5) 0.057(7) 0.021(5) 0.030(5) 0.013(4) 0.020(5)
C64 0.032(5) 0.044(6) 0.035(5) 0.030(5) 0.019(4) 0.020(4)
C65 0.021(4) 0.029(4) 0.026(4) 0.018(4) 0.016(4) 0.013(3)
C66 0.023(4) 0.028(5) 0.033(5) 0.018(4) 0.020(4) 0.012(4)
C67 0.011(4) 0.031(5) 0.013(4) 0.005(3) 0.005(3) 0.000(3)
N11 0.013(3) 0.016(3) 0.010(3) 0.007(3) 0.004(2) 0.003(2)
N21 0.014(3) 0.013(3) 0.011(3) 0.005(3) 0.006(3) 0.003(2)
N31 0.014(3) 0.021(3) 0.019(3) 0.012(3) 0.008(3) 0.004(3)
N41 0.013(3) 0.011(3) 0.005(3) 0.002(2) 0.002(2) -0.004(2)
N51 0.017(3) 0.016(3) 0.012(3) 0.007(3) 0.009(3) 0.003(3)
N61 0.015(3) 0.020(3) 0.016(3) 0.008(3) 0.009(3) 0.008(3)
O11 0.009(2) 0.021(3) 0.012(3) 0.006(2) 0.004(2) 0.000(2)
O12 0.025(3) 0.028(3) 0.013(3) 0.007(2) 0.009(2) 0.000(2)
O13 0.015(3) 0.016(3) 0.012(3) 0.006(2) 0.005(2) 0.003(2)
O14 0.019(3) 0.015(3) 0.017(3) 0.007(2) 0.012(2) 0.005(2)
O21 0.013(3) 0.015(3) 0.011(2) 0.008(2) 0.000(2) 0.002(2)
O22 0.019(3) 0.009(2) 0.014(3) 0.006(2) 0.007(2) 0.001(2)
O23 0.016(3) 0.014(3) 0.014(3) 0.009(2) 0.002(2) 0.002(2)
O24 0.041(4) 0.011(3) 0.019(3) 0.005(2) 0.002(3) -0.005(3)
O31 0.012(3) 0.025(3) 0.016(3) 0.014(2) 0.005(2) 0.004(2)
O32 0.030(3) 0.052(4) 0.051(4) 0.039(4) 0.029(3) 0.023(3)
O33 0.014(3) 0.022(3) 0.019(3) 0.013(2) 0.008(2) 0.005(2)
O34 0.019(3) 0.019(3) 0.024(3) 0.012(2) 0.005(2) 0.007(2)
O41 0.015(3) 0.025(3) 0.013(3) 0.012(2) 0.007(2) 0.005(2)
O42 0.026(3) 0.028(3) 0.018(3) 0.016(3) 0.015(2) 0.009(2)
O43 0.016(3) 0.019(3) 0.018(3) 0.010(2) 0.010(2) 0.005(2)
O44 0.018(3) 0.026(3) 0.014(3) 0.012(2) 0.008(2) 0.002(2)
O51 0.014(3) 0.018(3) 0.013(3) 0.006(2) 0.003(2) 0.004(2)
O52 0.013(3) 0.030(3) 0.026(3) 0.007(3) 0.009(2) 0.001(2)
O53 0.013(3) 0.018(3) 0.014(3) 0.003(2) 0.006(2) 0.001(2)
O54 0.013(3) 0.017(3) 0.016(3) 0.003(2) 0.002(2) -0.002(2)
O61 0.018(3) 0.016(3) 0.012(3) 0.004(2) 0.005(2) 0.004(2)
O62 0.025(3) 0.018(3) 0.016(3) -0.001(2) 0.005(3) -0.003(2)
O63 0.020(3) 0.018(3) 0.019(3) 0.008(2) 0.010(2) 0.007(2)
O64 0.050(4) 0.022(3) 0.041(4) 0.021(3) 0.030(3) 0.016(3)
O71 0.020(3) 0.017(3) 0.023(3) 0.008(2) 0.008(2) 0.001(2)
O72 0.025(3) 0.026(3) 0.025(3) 0.018(3) 0.010(3) 0.001(2)
O73 0.025(3) 0.016(3) 0.019(3) 0.002(2) 0.011(2) -0.002(2)
O74 0.019(3) 0.022(3) 0.010(3) 0.009(2) 0.003(2) 0.001(2)
O75 0.025(3) 0.024(3) 0.030(3) 0.015(3) 0.012(3) 0.008(2)
O81 0.079(7) 0.164(12) 0.027(4) 0.011(6) 0.019(5) -0.066(7)
O82 0.058(5) 0.054(5) 0.058(5) 0.036(4) 0.030(4) 0.016(4)
O83 0.049(5) 0.030(4) 0.063(5) 0.029(4) 0.005(4) 0.003(3)
O84 0.028(4) 0.062(5) 0.045(4) 0.032(4) 0.002(3) -0.007(3)
O85 0.036(4) 0.067(5) 0.086(6) 0.061(5) 0.041(4) 0.032(4)
O86 0.031(4) 0.046(4) 0.042(4) 0.024(3) 0.019(3) 0.003(3)
O87 0.034(3) 0.025(3) 0.028(3) 0.015(3) 0.015(3) 0.014(3)
O88 0.030(4) 0.062(6) 0.077(6) 0.045(5) 0.000(4) -0.010(4)
O89 0.038(4) 0.024(4) 0.059(5) 0.018(4) 0.006(4) -0.002(3)
O90 0.128(12) 0.090(10) 0.121(12) -0.022(8) -0.053(9) 0.066(9)
O91 0.029(4) 0.057(5) 0.037(4) 0.024(4) 0.011(3) 0.011(3)
O92 0.026(3) 0.016(3) 0.017(3) 0.009(2) 0.010(2) 0.005(2)
O93 0.043(4) 0.035(4) 0.052(5) 0.001(4) 0.024(4) -0.004(3)
O94 0.015(3) 0.022(3) 0.030(3) 0.011(3) 0.008(2) -0.002(2)
O95 0.054(5) 0.044(5) 0.061(5) 0.027(4) 0.017(4) 0.014(4)
O96 0.031(3) 0.023(3) 0.025(3) 0.008(3) 0.010(3) 0.000(3)
O97 0.161(11) 0.050(5) 0.076(7) -0.023(5) 0.101(8) -0.052(6)

loop_
_atom_type_symbol
_atom_type_description
_atom_type_scat_dispersion_real
_atom_type_scat_dispersion_imag
_atom_type_scat_source
C C 0.0033 0.0016 'International Tables Vol C Tables 4.2.6.8 and 6.1.1.4'
H H 0.0000 0.0000 'International Tables Vol C Tables 4.2.6.8 and 6.1.1.4'
N N 0.0061 0.0033 'International Tables Vol C Tables 4.2.6.8 and 6.1.1.4'
O O 0.0106 0.0060 'International Tables Vol C Tables 4.2.6.8 and 6.1.1.4'
Ce Ce -0.2486 2.6331 'International Tables Vol C Tables 4.2.6.8 and 6.1.1.4'
Nd Nd -0.1943 3.0179 'International Tables Vol C Tables 4.2.6.8 and 6.1.1.4'

loop_
_geom_angle_atom_site_label_1
_geom_angle_atom_site_label_2
_geom_angle_atom_site_label_3
_geom_angle
_geom_angle_site_symmetry_1
_geom_angle_site_symmetry_3
_geom_angle_publ_flag
O11 Ce1 O33 89.90(19) . . y
O11 Ce1 O13 127.87(18) . . y
O33 Ce1 O13 77.80(18) . . y
O11 Ce1 O23 147.16(18) . . y
O33 Ce1 O23 78.92(18) . . y
O13 Ce1 O23 80.11(18) . . y
O11 Ce1 O31 79.94(18) . . y
O33 Ce1 O31 128.37(18) . . y
O13 Ce1 O31 145.09(17) . . y
O23 Ce1 O31 83.12(18) . . y
O11 Ce1 O21 77.71(18) . . y
O33 Ce1 O21 145.38(17) . . y
O13 Ce1 O21 84.58(18) . . y
O23 Ce1 O21 127.22(17) . . y
O31 Ce1 O21 81.57(18) . . y
O11 Ce1 N11 63.64(18) . . y
O33 Ce1 N11 73.64(19) . . y
O13 Ce1 N11 64.27(19) . . y
O23 Ce1 N11 138.55(19) . . y
O31 Ce1 N11 138.33(19) . . y
O21 Ce1 N11 71.88(18) . . y
O11 Ce1 N31 75.2(2) . . y
O33 Ce1 N31 63.96(19) . . y
O13 Ce1 N31 135.9(2) . . y
O23 Ce1 N31 72.1(2) . . y
O31 Ce1 N31 64.49(19) . . y
O21 Ce1 N31 139.5(2) . . y
N11 Ce1 N31 119.8(2) . . y
O11 Ce1 N21 135.55(19) . . y
O33 Ce1 N21 134.45(19) . . y
O13 Ce1 N21 71.16(18) . . y
O23 Ce1 N21 63.76(18) . . y
O31 Ce1 N21 73.98(18) . . y
O21 Ce1 N21 63.48(18) . . y
N11 Ce1 N21 118.42(19) . . y
N31 Ce1 N21 121.8(2) . . y
O51 Ce2 O63 88.75(19) . . y
O51 Ce2 O53 128.24(18) . . y
O63 Ce2 O53 76.53(19) . . y
O51 Ce2 O41 80.16(18) . . y
O63 Ce2 O41 147.50(19) . . y
O53 Ce2 O41 86.54(18) . . y
O51 Ce2 O43 145.59(18) . . y
O63 Ce2 O43 76.99(19) . . y
O53 Ce2 O43 79.04(18) . . y
O41 Ce2 O43 127.13(18) . . y
O51 Ce2 O61 79.28(18) . . y
O63 Ce2 O61 127.84(19) . . y
O53 Ce2 O61 146.85(18) . . y
O41 Ce2 O61 80.15(18) . . y
O43 Ce2 O61 85.06(18) . . y
O51 Ce2 N51 64.00(19) . . y
O63 Ce2 N51 73.09(19) . . y
O53 Ce2 N51 64.24(19) . . y
O41 Ce2 N51 74.59(19) . . y
O43 Ce2 N51 136.77(19) . . y
O61 Ce2 N51 138.12(19) . . y
O51 Ce2 N61 73.29(19) . . y
O63 Ce2 N61 64.2(2) . . y
O53 Ce2 N61 135.3(2) . . y
O41 Ce2 N61 138.1(2) . . y
O43 Ce2 N61 72.31(19) . . y
O61 Ce2 N61 63.71(19) . . y
N51 Ce2 N61 119.0(2) . . y
O51 Ce2 N41 138.49(19) . . y
O63 Ce2 N41 132.74(19) . . y
O53 Ce2 N41 71.89(18) . . y
O41 Ce2 N41 63.85(18) . . y
O43 Ce2 N41 63.30(18) . . y
O61 Ce2 N41 74.99(18) . . y
N51 Ce2 N41 120.16(19) . . y
N61 Ce2 N41 120.79(19) . . y
O75 Nd O44 116.14(19) . . y
O75 Nd O72 74.6(2) . . y
O44 Nd O72 144.95(19) . . y
O75 Nd O71 140.09(19) . . y
O44 Nd O71 80.11(18) . . y
O72 Nd O71 73.25(19) . . y
O75 Nd O14 76.02(19) . 2_665 y
O44 Nd O14 139.24(18) . 2_665 y
O72 Nd O14 74.50(18) . 2_665 y
O71 Nd O14 116.55(18) . 2_665 y
O75 Nd O22 146.10(19) . . y
O44 Nd O22 72.71(18) . . y
O72 Nd O22 118.16(18) . . y
O71 Nd O22 71.86(18) . . y
O14 Nd O22 77.81(17) 2_665 . y
O75 Nd O74 75.15(19) . . y
O44 Nd O74 74.29(17) . . y
O72 Nd O74 139.08(18) . . y
O71 Nd O74 143.93(18) . . y
O14 Nd O74 71.89(17) 2_665 . y
O22 Nd O74 76.48(17) . . y
O75 Nd O73 71.9(2) . . y
O44 Nd O73 76.65(19) . . y
O72 Nd O73 75.75(19) . . y
O71 Nd O73 77.70(19) . . y
O14 Nd O73 140.82(18) 2_665 . y
O22 Nd O73 139.71(18) . . y
O74 Nd O73 119.29(18) . . y
N11 C11 C12 120.9(7) . . ?
N11 C11 C17 112.9(6) . . ?
C12 C11 C17 126.1(7) . . ?
C13 C12 C11 120.5(7) . . ?
C12 C13 C14 118.6(7) . . ?
C15 C14 C13 118.3(7) . . ?
N11 C15 C14 121.7(7) . . ?
N11 C15 C16 113.4(6) . . ?
C14 C15 C16 124.8(7) . . ?
O14 C16 O13 125.0(7) . . ?
O14 C16 C15 119.1(7) . . ?
O13 C16 C15 115.9(6) . . ?
O12 C17 O11 125.2(7) . . ?
O12 C17 C11 121.4(7) . . ?
O11 C17 C11 113.3(6) . . ?
N21 C21 C22 121.9(7) . . ?
N21 C21 C27 114.6(6) . . ?
C22 C21 C27 123.4(7) . . ?
C21 C22 C23 118.6(7) . . ?
C22 C23 C24 119.7(7) . . ?
C23 C24 C25 117.8(7) . . ?
N21 C25 C24 121.8(7) . . ?
N21 C25 C26 115.4(7) . . ?
C24 C25 C26 122.8(7) . . ?
O24 C26 O23 126.3(7) . . ?
O24 C26 C25 119.4(7) . . ?
O23 C26 C25 114.3(7) . . ?
O22 C27 O21 125.3(7) . . ?
O22 C27 C21 119.1(6) . . ?
O21 C27 C21 115.6(6) . . ?
N31 C31 C32 121.7(7) . . ?
N31 C31 C37 114.6(7) . . ?
C32 C31 C37 123.6(7) . . ?
C31 C32 C33 118.1(8) . . ?
C34 C33 C32 119.4(8) . . ?
C33 C34 C35 118.6(8) . . ?
N31 C35 C34 122.0(8) . . ?
N31 C35 C36 113.4(7) . . ?
C34 C35 C36 124.6(7) . . ?
O34 C36 O33 125.2(8) . . ?
O34 C36 C35 120.4(7) . . ?
O33 C36 C35 114.4(7) . . ?
O32 C37 O31 124.8(8) . . ?
O32 C37 C31 119.9(7) . . ?
O31 C37 C31 115.3(7) . . ?
N41 C41 C42 121.8(7) . . ?
N41 C41 C47 114.6(7) . . ?
C42 C41 C47 123.6(7) . . ?
C43 C42 C41 117.5(7) . . ?
C44 C43 C42 120.0(7) . . ?
C45 C44 C43 118.7(7) . . ?
N41 C45 C44 121.4(7) . . ?
N41 C45 C46 112.7(6) . . ?
C44 C45 C46 125.8(7) . . ?
O43 C46 O44 126.4(7) . . ?
O43 C46 C45 116.1(6) . . ?
O44 C46 C45 117.5(7) . . ?
O42 C47 O41 126.2(7) . . ?
O42 C47 C41 118.9(7) . . ?
O41 C47 C41 114.9(7) . . ?
N51 C51 C52 122.3(7) . . ?
N51 C51 C57 113.7(6) . . ?
C52 C51 C57 124.0(7) . . ?
C53 C52 C51 117.3(7) . . ?
C54 C53 C52 119.9(7) . . ?
C55 C54 C53 119.3(7) . . ?
N51 C55 C54 120.9(7) . . ?
N51 C55 C56 113.5(6) . . ?
C54 C55 C56 125.6(7) . . ?
O54 C56 O53 125.2(7) . . ?
O54 C56 C55 119.1(7) . . ?
O53 C56 C55 115.6(6) . . ?
O52 C57 O51 126.1(7) . . ?
O52 C57 C51 120.0(7) . . ?
O51 C57 C51 113.9(7) . . ?
N61 C61 C62 121.2(8) . . ?
N61 C61 C67 114.5(7) . . ?
C62 C61 C67 124.3(8) . . ?
C63 C62 C61 118.7(8) . . ?
C62 C63 C64 120.2(8) . . ?
C63 C64 C65 118.1(8) . . ?
N61 C65 C64 121.1(8) . . ?
N61 C65 C66 114.0(7) . . ?
C64 C65 C66 124.9(8) . . ?
O64 C66 O63 124.0(8) . . ?
O64 C66 C65 121.3(8) . . ?
O63 C66 C65 114.7(7) . . ?
O62 C67 O61 123.5(8) . . ?
O62 C67 C61 122.1(7) . . ?
O61 C67 C61 114.3(7) . . ?
C11 N11 C15 120.0(6) . . ?
C11 N11 Ce1 120.3(5) . . ?
C15 N11 Ce1 119.7(5) . . ?
C25 N21 C21 120.2(6) . . ?
C25 N21 Ce1 119.3(5) . . ?
C21 N21 Ce1 120.5(5) . . ?
C31 N31 C35 120.2(7) . . ?
C31 N31 Ce1 119.5(5) . . ?
C35 N31 Ce1 120.3(5) . . ?
C41 N41 C45 120.6(7) . . ?
C41 N41 Ce2 119.3(5) . . ?
C45 N41 Ce2 120.0(5) . . ?
C51 N51 C55 120.3(6) . . ?
C51 N51 Ce2 119.8(5) . . ?
C55 N51 Ce2 119.9(5) . . ?
C61 N61 C65 120.7(7) . . ?
C61 N61 Ce2 120.2(5) . . ?
C65 N61 Ce2 119.0(5) . . ?
C17 O11 Ce1 129.6(5) . . ?
C16 O13 Ce1 126.4(5) . . ?
C16 O14 Nd 132.5(5) . 2_665 ?
C27 O21 Ce1 125.7(4) . . ?
C27 O22 Nd 150.7(5) . . ?
C26 O23 Ce1 127.1(5) . . ?
C37 O31 Ce1 126.0(5) . . ?
C36 O33 Ce1 127.9(5) . . ?
C47 O41 Ce2 127.2(5) . . ?
C46 O43 Ce2 127.6(5) . . ?
C46 O44 Nd 128.3(5) . . ?
C57 O51 Ce2 128.6(5) . . ?
C56 O53 Ce2 126.6(5) . . ?
C67 O61 Ce2 125.4(5) . . ?
C66 O63 Ce2 127.8(5) . . ?

loop_
_geom_bond_atom_site_label_1
_geom_bond_atom_site_label_2
_geom_bond_distance
_geom_bond_site_symmetry_2
_geom_bond_publ_flag
Ce1 O11 2.296(5) . y
Ce1 O33 2.338(5) . y
Ce1 O13 2.351(5) . y
Ce1 O23 2.367(5) . y
Ce1 O31 2.368(5) . y
Ce1 O21 2.428(5) . y
Ce1 N11 2.502(6) . y
Ce1 N31 2.508(6) . y
Ce1 N21 2.532(6) . y
Ce2 O51 2.312(5) . y
Ce2 O63 2.314(5) . y
Ce2 O53 2.359(5) . y
Ce2 O41 2.360(5) . y
Ce2 O43 2.377(5) . y
Ce2 O61 2.392(5) . y
Ce2 N51 2.516(6) . y
Ce2 N61 2.520(6) . y
Ce2 N41 2.533(6) . y
Nd O75 2.434(6) . y
Nd O44 2.439(5) . y
Nd O72 2.442(5) . y
Nd O71 2.446(6) . y
Nd O14 2.454(5) 2_665 y
Nd O22 2.468(5) . y
Nd O74 2.474(5) . y
Nd O73 2.477(5) . y
C11 N11 1.335(10) . ?
C11 C12 1.381(10) . ?
C11 C17 1.503(10) . ?
C12 C13 1.368(11) . ?
C13 C14 1.406(12) . ?
C14 C15 1.387(10) . ?
C15 N11 1.344(9) . ?
C15 C16 1.491(10) . ?
C16 O14 1.240(9) . ?
C16 O13 1.280(9) . ?
C17 O12 1.220(9) . ?
C17 O11 1.294(9) . ?
C21 N21 1.331(9) . ?
C21 C22 1.377(11) . ?
C21 C27 1.499(10) . ?
C22 C23 1.384(11) . ?
C23 C24 1.391(11) . ?
C24 C25 1.394(11) . ?
C25 N21 1.327(9) . ?
C25 C26 1.487(11) . ?
C26 O24 1.231(10) . ?
C26 O23 1.302(10) . ?
C27 O22 1.241(9) . ?
C27 O21 1.284(9) . ?
C31 N31 1.328(10) . ?
C31 C32 1.394(11) . ?
C31 C37 1.499(11) . ?
C32 C33 1.402(12) . ?
C33 C34 1.379(12) . ?
C34 C35 1.385(11) . ?
C35 N31 1.334(10) . ?
C35 C36 1.508(11) . ?
C36 O34 1.241(10) . ?
C36 O33 1.288(10) . ?
C37 O32 1.223(10) . ?
C37 O31 1.288(10) . ?
C41 N41 1.319(10) . ?
C41 C42 1.392(11) . ?
C41 C47 1.503(10) . ?
C42 C43 1.390(11) . ?
C43 C44 1.381(11) . ?
C44 C45 1.371(11) . ?
C45 N41 1.338(9) . ?
C45 C46 1.510(10) . ?
C46 O43 1.247(9) . ?
C46 O44 1.252(9) . ?
C47 O42 1.242(9) . ?
C47 O41 1.278(9) . ?
C51 N51 1.323(10) . ?
C51 C52 1.394(11) . ?
C51 C57 1.509(10) . ?
C52 C53 1.385(11) . ?
C53 C54 1.379(11) . ?
C54 C55 1.376(11) . ?
C55 N51 1.340(9) . ?
C55 C56 1.503(11) . ?
C56 O54 1.234(9) . ?
C56 O53 1.288(9) . ?
C57 O52 1.224(10) . ?
C57 O51 1.294(9) . ?
C61 N61 1.325(10) . ?
C61 C62 1.387(11) . ?
C61 C67 1.502(12) . ?
C62 C63 1.367(13) . ?
C63 C64 1.379(14) . ?
C64 C65 1.393(12) . ?
C65 N61 1.329(10) . ?
C65 C66 1.494(12) . ?
C66 O64 1.232(10) . ?
C66 O63 1.291(10) . ?
C67 O62 1.220(10) . ?
C67 O61 1.298(9) . ?
O14 Nd 2.454(5) 2_665 ?
